data_7047095
loop_
_publ_author_name
'Pasi\'nska, K'
'Piecha-Bisiorek, A'
'Kinzhybalo, V.'
'Ci\.zman, A'
'G\;agor, A'
'Pietraszko, A.'

_publ_section_title
;
 A paraelectric-ferroelectric phase transition of an organically templated
 zinc oxalate coordination polymer.
;
_journal_issue 33
_journal_name_full 'Dalton transactions (Cambridge, England : 2003)'
_journal_page_first 11308
_journal_page_last 11312
_journal_paper_doi 10.1039/c8dt02859a
_journal_volume 47
_journal_year 2018
_chemical_formula_moiety 'C8 O16 Zn2, 2(C6 H14 N2), 6(H2 O)'
_chemical_formula_sum 'C20 H40 N4 O22 Zn2'
_chemical_formula_weight 819.30
_space_group_crystal_system monoclinic
_space_group_IT_number 4
_space_group_name_Hall 'P 2yb'
_space_group_name_H-M_alt 'P 1 21 1'
_symmetry_space_group_name_Hall 'P 2yb'
_symmetry_space_group_name_H-M 'P 1 21 1'
_atom_sites_solution_hydrogens mixed
_atom_sites_solution_primary direct
_audit_creation_date 2017-10-20
_audit_creation_method
;
Olex2 1.2
(compiled 2017.08.10 svn.r3458 for OlexSys, GUI svn.r5381)
;
_audit_update_record
;
2017-10-27 deposited with the CCDC.
2018-07-23 downloaded from the CCDC.
;
_cell_angle_alpha 90
_cell_angle_beta 91.31(3)
_cell_angle_gamma 90
_cell_formula_units_Z 2
_cell_length_a 9.390(3)
_cell_length_b 16.663(5)
_cell_length_c 9.814(3)
_cell_measurement_reflns_used 5889
_cell_measurement_temperature 129.98(11)
_cell_measurement_theta_max 28.9020
_cell_measurement_theta_min 3.0320
_cell_volume 1535.2(8)
_computing_cell_refinement 'CrysAlisPro 1.171.38.34a (Rigaku OD, 2015)'
_computing_data_collection 'CrysAlisPro 1.171.38.34a (Rigaku OD, 2015)'
_computing_data_reduction 'CrysAlisPro 1.171.38.34a (Rigaku OD, 2015)'
_computing_molecular_graphics 'Olex2 (Dolomanov et al., 2009)'
_computing_publication_material 'Olex2 (Dolomanov et al., 2009)'
_computing_structure_refinement 'ShelXL (Sheldrick, 2015)'
_computing_structure_solution 'ShelXS (Sheldrick, 2008)'
_diffrn_ambient_environment N~2~
_diffrn_ambient_temperature 129.98(11)
_diffrn_detector 'CCD plate'
_diffrn_detector_area_resol_mean 10.6249
_diffrn_detector_type Atlas
_diffrn_measured_fraction_theta_full 1.000
_diffrn_measured_fraction_theta_max 1.000
_diffrn_measurement_details
;
List of Runs (angles in degrees, time in seconds):

  # Type    Start    End  Width  t~exp~   \w     \q     \k     \f   Frames
#--------------------------------------------------------------------------
  1  \w    -64.00  43.00   1.00    9.17    --   12.31 -57.00  90.00  107
  2  \w    -69.00  47.00   1.00    9.17    --   12.31 -77.00  30.00  116
  3  \w    -25.00  30.00   1.00    9.17    --  -13.41 -99.00 -90.00   55
  4  \w     35.00  76.00   1.00    9.17    --   12.31 178.00 -30.00   41
;
_diffrn_measurement_device 'four-circle diffractometer'
_diffrn_measurement_device_type 'Xcalibur, Atlas'
_diffrn_measurement_method '\w scans'
_diffrn_orient_matrix_type 'CrysAlisPro convention (1999,Acta A55,543-557)'
_diffrn_orient_matrix_UB_11 0.0607970000
_diffrn_orient_matrix_UB_12 -0.0248240000
_diffrn_orient_matrix_UB_13 -0.0066258000
_diffrn_orient_matrix_UB_21 -0.0444481000
_diffrn_orient_matrix_UB_22 -0.0344264000
_diffrn_orient_matrix_UB_23 -0.0022771000
_diffrn_orient_matrix_UB_31 -0.0058956000
_diffrn_orient_matrix_UB_32 0.0033603000
_diffrn_orient_matrix_UB_33 -0.0719505000
_diffrn_radiation_monochromator graphite
_diffrn_radiation_probe x-ray
_diffrn_radiation_type MoK\a
_diffrn_radiation_wavelength 0.71073
_diffrn_reflns_av_R_equivalents 0.0281
_diffrn_reflns_av_unetI/netI 0.0427
_diffrn_reflns_Laue_measured_fraction_full 1.000
_diffrn_reflns_Laue_measured_fraction_max 1.000
_diffrn_reflns_limit_h_max 11
_diffrn_reflns_limit_h_min -11
_diffrn_reflns_limit_k_max 20
_diffrn_reflns_limit_k_min -20
_diffrn_reflns_limit_l_max 12
_diffrn_reflns_limit_l_min -12
_diffrn_reflns_number 11938
_diffrn_reflns_point_group_measured_fraction_full 1.000
_diffrn_reflns_point_group_measured_fraction_max 1.000
_diffrn_reflns_theta_full 25.996
_diffrn_reflns_theta_max 25.996
_diffrn_reflns_theta_min 2.076
_diffrn_source 'fine-focus sealed X-ray tube'
_diffrn_source_type 'Enhance (Mo) X-ray Source'
_exptl_absorpt_coefficient_mu 1.663
_exptl_absorpt_correction_T_max 0.838
_exptl_absorpt_correction_T_min 0.712
_exptl_absorpt_correction_type analytical
_exptl_absorpt_process_details
;
CrysAlisPro 1.171.38.34a (Rigaku Oxford Diffraction, 2015)
Analytical numeric absorption correction using a multifaceted crystal
            model based on expressions derived by R.C. Clark & J.S. Reid.
(Clark, R. C. & Reid, J. S. (1995). Acta Cryst. A51, 887-897)
Empirical absorption correction using spherical harmonics,
 implemented in SCALE3 ABSPACK scaling algorithm.
;
_exptl_crystal_colour colourless
_exptl_crystal_density_diffrn 1.772
_exptl_crystal_description 'needle '
_exptl_crystal_F_000 848
_exptl_crystal_size_max 0.281
_exptl_crystal_size_mid 0.179
_exptl_crystal_size_min 0.133
_refine_diff_density_max 0.349
_refine_diff_density_min -0.421
_refine_diff_density_rms 0.097
_refine_ls_abs_structure_details
;
 Refined as an inversion twin.
;
_refine_ls_abs_structure_Flack 0.501(18)
_refine_ls_extinction_method none
_refine_ls_goodness_of_fit_ref 1.038
_refine_ls_hydrogen_treatment constr
_refine_ls_matrix_type full
_refine_ls_number_parameters 422
_refine_ls_number_reflns 5297
_refine_ls_number_restraints 1
_refine_ls_restrained_S_all 1.038
_refine_ls_R_factor_all 0.0385
_refine_ls_R_factor_gt 0.0307
_refine_ls_shift/su_max 0.000
_refine_ls_shift/su_mean 0.000
_refine_ls_structure_factor_coef Fsqd
_refine_ls_weighting_details 'w=1/[\s^2^(Fo^2^)+(0.0220P)^2^+0.8160P] where P=(Fo^2^+2Fc^2^)/3'
_refine_ls_weighting_scheme calc
_refine_ls_wR_factor_gt 0.0611
_refine_ls_wR_factor_ref 0.0643
_reflns_Friedel_coverage 0.930
_reflns_Friedel_fraction_full 1.000
_reflns_Friedel_fraction_max 1.000
_reflns_number_gt 4779
_reflns_number_total 5297
_reflns_threshold_expression 'I > 2\s(I)'
_cod_data_source_file c8dt02859a2.cif
_cod_data_source_block DZnOH_130K
_cod_depositor_comments 'Adding full bibliography for 7047095--7047114.cif.'
_cod_database_code 7047095
_shelx_shelxl_version_number 2014/7
_chemical_oxdiff_formula 'C20 H40 N4 O22 Zn2'
_shelx_space_group_comment
;
The symmetry employed for this shelxl refinement is uniquely defined
by the following loop, which should always be used as a source of
symmetry information in preference to the above space-group names.
They are only intended as comments.
;
_reflns_odcompleteness_completeness 99.97
_reflns_odcompleteness_iscentric 1
_reflns_odcompleteness_theta 26.32
_olex2_refinement_description
;
1. Twinned data refinement
 Scales: 0.499(18)
 0.501(18)
2. Fixed Uiso
 At 1.2 times of:
  All C(H,H) groups, All N(H) groups
 At 1.5 times of:
  All O(H,H) groups
3.a Free rotating group:
 O9A(H9AC,H9AD), O10A(H10E,H10F), O11A(H11A,H11B), O9B(H9BC,H9BD), O10B(H10G,
 H10H), O11B(H11C,H11D), O7B(O8B,O3B,O4B,C2B,C3B,O1B,O6B,C1B,O2B,O5B,C4B)
3.b Ternary CH refined with riding coordinates:
 N1A(H1A), N2A(H2A), N1B(H1B), N2B(H2B)
3.c Secondary CH2 refined with riding coordinates:
 C5A(H5AA,H5AB), C6A(H6AA,H6AB), C7A(H7AA,H7AB), C8A(H8AA,H8AB), C9A(H9AA,
 H9AB), C10A(H10A,H10B), C5B(H5BA,H5BB), C6B(H6BA,H6BB), C7B(H7BA,H7BB),
 C8B(H8BA,H8BB), C9B(H9BA,H9BB), C10B(H10C,H10D)
;
_olex2_submission_special_instructions 'No special instructions were received'
_oxdiff_exptl_absorpt_empirical_details
;
Empirical correction (ABSPACK) includes:
- Absorption correction using spherical harmonics
- Frame scaling
;
_oxdiff_exptl_absorpt_empirical_full_max 1.049
_oxdiff_exptl_absorpt_empirical_full_min 0.955

loop_
_space_group_symop_operation_xyz
'x, y, z'
'-x, y+1/2, -z'

loop_
_atom_site_label
_atom_site_type_symbol
_atom_site_fract_x
_atom_site_fract_y
_atom_site_fract_z
_atom_site_U_iso_or_equiv
_atom_site_adp_type
_atom_site_occupancy
_atom_site_site_symmetry_order
_atom_site_calc_flag
_atom_site_refinement_flags_posn
Zn1A Zn 0.34887(7) 0.54625(3) 0.99485(6) 0.01395(18) Uani 1 1 d .
N1A N 0.1355(5) 0.8285(4) 0.9690(5) 0.0167(13) Uani 1 1 d .
H1A H 0.2231 0.8603 0.9669 0.020 Uiso 1 1 calc R
N2A N -0.0866(5) 0.7475(4) 0.9768(5) 0.0155(12) Uani 1 1 d .
H2A H -0.1742 0.7157 0.9803 0.019 Uiso 1 1 calc R
C5A C 0.0256(7) 0.6999(5) 0.9047(6) 0.0211(17) Uani 1 1 d .
H5AA H -0.0126 0.6791 0.8191 0.025 Uiso 1 1 calc R
H5AB H 0.0569 0.6550 0.9608 0.025 Uiso 1 1 calc R
C6A C 0.1502(6) 0.7566(4) 0.8790(6) 0.0162(14) Uani 1 1 d .
H6AA H 0.2397 0.7296 0.8991 0.019 Uiso 1 1 calc R
H6AB H 0.1493 0.7730 0.7841 0.019 Uiso 1 1 calc R
C7A C 0.0135(7) 0.8784(5) 0.9210(7) 0.0246(17) Uani 1 1 d .
H7AA H 0.0356 0.9038 0.8351 0.029 Uiso 1 1 calc R
H7AB H -0.0055 0.9201 0.9871 0.029 Uiso 1 1 calc R
C8A C -0.1172(7) 0.8243(5) 0.9026(7) 0.0228(18) Uani 1 1 d .
H8AA H -0.2004 0.8502 0.9395 0.027 Uiso 1 1 calc R
H8AB H -0.1354 0.8137 0.8066 0.027 Uiso 1 1 calc R
C9A C 0.1125(8) 0.7999(5) 1.1108(6) 0.0258(17) Uani 1 1 d .
H9AA H 0.1243 0.8440 1.1744 0.031 Uiso 1 1 calc R
H9AB H 0.1817 0.7587 1.1347 0.031 Uiso 1 1 calc R
C10A C -0.0365(7) 0.7662(5) 1.1188(6) 0.0216(15) Uani 1 1 d .
H10A H -0.0361 0.7179 1.1740 0.026 Uiso 1 1 calc R
H10B H -0.0992 0.8051 1.1599 0.026 Uiso 1 1 calc R
O9A O 0.6969(5) 0.4179(3) 1.2348(5) 0.0310(13) Uani 1 1 d .
H9AC H 0.6086 0.4202 1.2132 0.046 Uiso 1 1 d G
H9AD H 0.7261 0.4644 1.2583 0.046 Uiso 1 1 d G
O10A O 0.4102(5) 0.8586(3) 1.0588(5) 0.0266(12) Uani 1 1 d .
H10E H 0.4527 0.9036 1.0575 0.040 Uiso 1 1 d G
H10F H 0.4707 0.8210 1.0508 0.040 Uiso 1 1 d G
O11A O 0.9459(6) 0.4973(4) 0.8337(5) 0.0363(13) Uani 1 1 d .
H11A H 0.9431 0.4999 0.7471 0.054 Uiso 1 1 d G
H11B H 0.8939 0.5340 0.8661 0.054 Uiso 1 1 d G
O2A O 0.2958(3) 0.4425(2) 0.8884(3) 0.0140(10) Uani 1 1 d .
O5A O 0.2215(3) 0.4048(2) 0.6799(3) 0.0144(10) Uani 1 1 d .
C4A C 0.2552(5) 0.4570(3) 0.7677(5) 0.0131(13) Uani 1 1 d .
O6A O 0.0937(4) 0.5278(2) 1.3222(3) 0.0163(11) Uani 1 1 d .
O1A O 0.1719(4) 0.5593(2) 1.1159(3) 0.0187(11) Uani 1 1 d .
C1A C 0.1831(5) 0.5260(3) 1.2306(5) 0.0145(15) Uani 1 1 d .
O3A O 0.5641(4) 0.5353(2) 0.9444(3) 0.0156(10) Uani 1 1 d .
O4A O 0.4223(4) 0.6594(2) 1.0563(4) 0.0174(10) Uani 1 1 d .
O8A O 0.7679(4) 0.6042(2) 0.9680(4) 0.0252(10) Uani 1 1 d .
O7A O 0.6172(4) 0.7355(3) 1.0381(5) 0.0280(11) Uani 1 1 d .
C2A C 0.6357(6) 0.5968(4) 0.9767(5) 0.0168(13) Uani 1 1 d .
C3A C 0.5511(5) 0.6707(3) 1.0275(5) 0.0178(15) Uani 1 1 d .
Zn1B Zn 0.15390(7) 0.45514(3) 0.49322(6) 0.01380(18) Uani 1 1 d .
N1B N 0.3724(6) 0.1759(4) 0.5108(5) 0.0157(12) Uani 1 1 d .
H1B H 0.2852 0.1441 0.4989 0.019 Uiso 1 1 calc R
N2B N 0.5943(5) 0.2560(4) 0.5391(5) 0.0162(12) Uani 1 1 d .
H2B H 0.6813 0.2880 0.5507 0.019 Uiso 1 1 calc R
C5B C 0.4730(6) 0.3013(4) 0.5976(6) 0.0162(16) Uani 1 1 d .
H5BA H 0.4515 0.3481 0.5422 0.019 Uiso 1 1 calc R
H5BB H 0.4978 0.3191 0.6891 0.019 Uiso 1 1 calc R
C6B C 0.3432(7) 0.2457(5) 0.6005(6) 0.0218(16) Uani 1 1 d .
H6BA H 0.3274 0.2276 0.6929 0.026 Uiso 1 1 calc R
H6BB H 0.2588 0.2739 0.5680 0.026 Uiso 1 1 calc R
C7B C 0.4882(6) 0.1238(4) 0.5747(6) 0.0163(15) Uani 1 1 d .
H7BA H 0.5174 0.0829 0.5109 0.020 Uiso 1 1 calc R
H7BB H 0.4533 0.0975 0.6556 0.020 Uiso 1 1 calc R
C8B C 0.6139(7) 0.1786(5) 0.6122(6) 0.0177(16) Uani 1 1 d .
H8BA H 0.6179 0.1877 0.7098 0.021 Uiso 1 1 calc R
H8BB H 0.7025 0.1536 0.5860 0.021 Uiso 1 1 calc R
C9B C 0.4191(7) 0.2046(5) 0.3745(6) 0.0239(16) Uani 1 1 d .
H9BA H 0.3527 0.2445 0.3390 0.029 Uiso 1 1 calc R
H9BB H 0.4212 0.1601 0.3109 0.029 Uiso 1 1 calc R
C10B C 0.5678(7) 0.2413(4) 0.3906(6) 0.0194(14) Uani 1 1 d .
H10C H 0.6388 0.2049 0.3558 0.023 Uiso 1 1 calc R
H10D H 0.5728 0.2914 0.3404 0.023 Uiso 1 1 calc R
O9B O -0.1855(5) 0.5790(4) 0.2624(5) 0.0294(13) Uani 1 1 d .
H9BC H -0.1878 0.5849 0.1764 0.044 Uiso 1 1 d G
H9BD H -0.1028 0.5636 0.2885 0.044 Uiso 1 1 d G
O10B O 0.1066(5) 0.1377(3) 0.4261(5) 0.0252(11) Uani 1 1 d .
H10G H 0.0895 0.0885 0.4427 0.038 Uiso 1 1 d G
H10H H 0.0353 0.1661 0.4476 0.038 Uiso 1 1 d G
O11B O -0.4199(6) 0.5076(4) 0.6631(4) 0.0372(14) Uani 1 1 d .
H11C H -0.3586 0.4764 0.6285 0.056 Uiso 1 1 d G
H11D H -0.4034 0.5115 0.7484 0.056 Uiso 1 1 d G
O7B O -0.0969(2) 0.25737(11) 0.4799(2) 0.0280(12) Uani 1 1 d .
O8B O -0.24176(16) 0.38224(14) 0.5892(2) 0.0228(9) Uani 1 1 d G
O3B O -0.05817(13) 0.46217(10) 0.54977(16) 0.0161(10) Uani 1 1 d G
O4B O 0.07834(17) 0.34269(10) 0.42867(16) 0.0165(10) Uani 1 1 d G
C2B C -0.12245(14) 0.39551(11) 0.54501(17) 0.0144(13) Uani 1 1 d G
C3B C -0.04034(18) 0.32503(10) 0.47824(17) 0.0163(15) Uani 1 1 d G
O1B O 0.33058(15) 0.44037(13) 0.37299(16) 0.0149(11) Uani 1 1 d G
O6B O 0.4136(2) 0.47739(18) 0.16995(19) 0.0166(12) Uani 1 1 d G
C1B C 0.32044(19) 0.47605(14) 0.26240(16) 0.0135(15) Uani 1 1 d G
O2B O 0.21475(17) 0.55879(11) 0.59897(17) 0.0163(10) Uani 1 1 d G
O5B O 0.2839(2) 0.59793(16) 0.8091(2) 0.0159(11) Uani 1 1 d G
C4B C 0.24979(19) 0.54597(13) 0.72169(17) 0.0127(12) Uani 1 1 d G

loop_
_atom_site_aniso_label
_atom_site_aniso_U_11
_atom_site_aniso_U_22
_atom_site_aniso_U_33
_atom_site_aniso_U_23
_atom_site_aniso_U_13
_atom_site_aniso_U_12
Zn1A 0.0146(4) 0.0145(4) 0.0128(3) -0.0004(3) 0.0011(3) -0.0007(3)
N1A 0.015(3) 0.018(3) 0.017(2) 0.001(2) 0.002(2) -0.003(2)
N2A 0.012(3) 0.016(3) 0.019(2) 0.000(2) 0.003(2) -0.003(2)
C5A 0.027(4) 0.017(4) 0.019(3) -0.006(3) 0.005(3) -0.003(4)
C6A 0.018(3) 0.013(4) 0.017(3) -0.005(3) 0.002(2) 0.006(3)
C7A 0.024(4) 0.019(4) 0.031(4) 0.004(3) 0.008(3) 0.011(4)
C8A 0.020(4) 0.029(5) 0.019(3) 0.007(3) 0.006(3) 0.007(4)
C9A 0.026(3) 0.032(4) 0.019(3) -0.008(3) 0.000(3) -0.003(3)
C10A 0.027(3) 0.025(4) 0.013(3) -0.001(3) 0.002(2) -0.001(3)
O9A 0.027(3) 0.025(3) 0.042(3) -0.001(2) -0.003(2) 0.005(2)
O10A 0.019(2) 0.015(3) 0.045(3) 0.000(2) -0.005(2) -0.006(2)
O11A 0.047(3) 0.031(3) 0.032(2) -0.001(2) 0.008(2) 0.011(3)
O2A 0.016(2) 0.014(3) 0.0122(18) 0.0021(19) 0.0011(15) -0.005(2)
O5A 0.016(2) 0.011(3) 0.017(2) -0.0017(18) 0.0005(17) -0.002(2)
C4A 0.006(3) 0.021(3) 0.012(2) -0.002(3) 0.003(2) 0.003(3)
O6A 0.015(2) 0.021(3) 0.0132(19) 0.0035(18) -0.0001(16) -0.002(2)
O1A 0.017(2) 0.024(3) 0.0151(19) 0.0039(19) -0.0006(16) 0.003(2)
C1A 0.012(3) 0.015(4) 0.017(3) -0.006(3) -0.001(2) -0.001(3)
O3A 0.015(2) 0.013(3) 0.0187(19) -0.001(2) 0.0020(17) -0.003(2)
O4A 0.015(2) 0.017(3) 0.020(2) -0.0029(18) 0.0035(17) -0.001(2)
O8A 0.0154(19) 0.025(2) 0.036(2) -0.0079(19) 0.0072(17) -0.0033(17)
O7A 0.021(2) 0.017(2) 0.047(3) -0.010(2) 0.005(2) -0.004(2)
C2A 0.024(3) 0.018(3) 0.009(2) 0.003(2) 0.002(2) 0.001(3)
C3A 0.016(3) 0.019(4) 0.019(3) -0.002(3) 0.001(2) -0.005(3)
Zn1B 0.0142(4) 0.0143(4) 0.0130(3) 0.0002(3) 0.0020(3) -0.0004(3)
N1B 0.018(3) 0.007(3) 0.022(3) -0.001(2) -0.001(2) -0.005(2)
N2B 0.012(3) 0.018(3) 0.019(2) 0.000(2) 0.001(2) -0.001(3)
C5B 0.010(3) 0.016(4) 0.023(3) -0.003(3) 0.000(3) 0.005(3)
C6B 0.018(3) 0.019(4) 0.028(3) -0.002(3) 0.003(3) -0.003(3)
C7B 0.018(4) 0.009(4) 0.023(3) 0.004(3) 0.003(3) -0.002(3)
C8B 0.015(4) 0.018(4) 0.019(3) 0.005(3) -0.002(2) 0.006(3)
C9B 0.038(4) 0.021(4) 0.013(3) 0.003(3) -0.007(3) 0.008(3)
C10B 0.027(3) 0.016(3) 0.015(3) 0.002(2) 0.007(2) 0.002(3)
O9B 0.016(2) 0.041(4) 0.031(2) 0.002(2) -0.0041(19) 0.008(2)
O10B 0.020(2) 0.023(3) 0.032(2) 0.000(2) -0.001(2) -0.002(2)
O11B 0.055(3) 0.037(3) 0.019(2) -0.001(2) 0.000(2) 0.023(3)
O7B 0.021(2) 0.016(3) 0.047(3) -0.003(2) 0.010(2) -0.005(2)
O8B 0.0143(19) 0.021(2) 0.034(2) -0.0036(19) 0.0115(17) -0.0024(17)
O3B 0.015(2) 0.015(3) 0.0184(19) -0.003(2) 0.0044(17) 0.001(2)
O4B 0.016(2) 0.018(3) 0.016(2) -0.0031(19) 0.0018(18) -0.002(2)
C2B 0.015(3) 0.014(3) 0.015(3) 0.001(2) 0.000(2) 0.000(3)
C3B 0.018(4) 0.022(4) 0.009(3) 0.000(3) -0.004(2) 0.001(3)
O1B 0.014(2) 0.017(3) 0.0134(18) 0.0019(19) 0.0017(16) 0.001(2)
O6B 0.013(2) 0.022(3) 0.015(2) 0.0046(18) 0.0044(17) 0.002(2)
C1B 0.013(3) 0.014(4) 0.014(3) 0.000(2) -0.005(2) -0.004(3)
O2B 0.021(2) 0.014(3) 0.0141(18) 0.0012(19) -0.0006(16) 0.003(2)
O5B 0.023(3) 0.012(3) 0.012(2) 0.0002(18) 0.0006(18) -0.001(2)
C4B 0.012(3) 0.005(3) 0.022(3) 0.001(3) 0.003(2) -0.002(3)

loop_
_atom_type_symbol
_atom_type_description
_atom_type_scat_dispersion_real
_atom_type_scat_dispersion_imag
_atom_type_scat_source
C C 0.0033 0.0016 'International Tables Vol C Tables 4.2.6.8 and 6.1.1.4'
H H 0.0000 0.0000 'International Tables Vol C Tables 4.2.6.8 and 6.1.1.4'
N N 0.0061 0.0033 'International Tables Vol C Tables 4.2.6.8 and 6.1.1.4'
O O 0.0106 0.0060 'International Tables Vol C Tables 4.2.6.8 and 6.1.1.4'
Zn Zn 0.2839 1.4301 'International Tables Vol C Tables 4.2.6.8 and 6.1.1.4'

loop_
_exptl_crystal_face_index_h
_exptl_crystal_face_index_k
_exptl_crystal_face_index_l
_exptl_crystal_face_perp_dist
1 -1 0 0.0594
0 1 -5 0.1727
0 2 -1 0.1119
-1 -1 0 0.0984
-1 1 0 0.0827
-1 5 -3 0.1212
0 -5 -2 0.1196
0 1 0 0.0739
0 -1 5 0.0918
1 1 0 0.0721
0 -1 0 0.0594

loop_
_geom_angle_atom_site_label_1
_geom_angle_atom_site_label_2
_geom_angle_atom_site_label_3
_geom_angle
_geom_angle_site_symmetry_3
O2A Zn1A O1A 100.92(14) .
O2A Zn1A O3A 91.74(13) .
O2A Zn1A O4A 165.92(13) .
O2A Zn1A O6B 91.05(16) 1_556
O2A Zn1A O5B 80.92(10) .
O1A Zn1A O3A 158.65(14) .
O1A Zn1A O4A 90.20(14) .
O1A Zn1A O6B 79.25(16) 1_556
O1A Zn1A O5B 103.52(12) .
O3A Zn1A O6B 83.43(15) 1_556
O4A Zn1A O3A 80.41(13) .
O4A Zn1A O6B 99.56(15) 1_556
O4A Zn1A O5B 88.15(12) .
O5B Zn1A O3A 95.35(11) .
O5B Zn1A O6B 171.85(16) 1_556
C6A N1A H1A 109.4 .
C7A N1A H1A 109.4 .
C7A N1A C6A 110.0(5) .
C7A N1A C9A 110.4(5) .
C9A N1A H1A 109.4 .
C9A N1A C6A 108.2(6) .
C5A N2A H2A 109.1 .
C8A N2A H2A 109.1 .
C8A N2A C5A 110.5(5) .
C10A N2A H2A 109.1 .
C10A N2A C5A 109.8(5) .
C10A N2A C8A 109.2(6) .
N2A C5A H5AA 110.2 .
N2A C5A H5AB 110.2 .
N2A C5A C6A 107.3(6) .
H5AA C5A H5AB 108.5 .
C6A C5A H5AA 110.2 .
C6A C5A H5AB 110.2 .
N1A C6A C5A 108.4(4) .
N1A C6A H6AA 110.0 .
N1A C6A H6AB 110.0 .
C5A C6A H6AA 110.0 .
C5A C6A H6AB 110.0 .
H6AA C6A H6AB 108.4 .
N1A C7A H7AA 110.0 .
N1A C7A H7AB 110.0 .
N1A C7A C8A 108.6(6) .
H7AA C7A H7AB 108.4 .
C8A C7A H7AA 110.0 .
C8A C7A H7AB 110.0 .
N2A C8A C7A 107.6(6) .
N2A C8A H8AA 110.2 .
N2A C8A H8AB 110.2 .
C7A C8A H8AA 110.2 .
C7A C8A H8AB 110.2 .
H8AA C8A H8AB 108.5 .
N1A C9A H9AA 109.9 .
N1A C9A H9AB 109.9 .
N1A C9A C10A 108.7(5) .
H9AA C9A H9AB 108.3 .
C10A C9A H9AA 109.9 .
C10A C9A H9AB 109.9 .
N2A C10A C9A 107.5(5) .
N2A C10A H10A 110.2 .
N2A C10A H10B 110.2 .
C9A C10A H10A 110.2 .
C9A C10A H10B 110.2 .
H10A C10A H10B 108.5 .
H9AC O9A H9AD 109.3 .
H10E O10A H10F 109.5 .
H11A O11A H11B 109.4 .
C4A O2A Zn1A 112.2(3) .
C4A O5A Zn1B 112.8(3) .
O2A C4A O5A 125.2(5) .
O2A C4A C4B 117.7(4) .
O5A C4A C4B 117.1(4) .
C1A O6A Zn1B 112.6(3) 1_556
C1A O1A Zn1A 114.4(3) .
O6A C1A O1A 126.3(4) .
O6A C1A C1B 115.9(4) 1_556
O1A C1A C1B 117.8(4) 1_556
C2A O3A Zn1A 112.4(3) .
C3A O4A Zn1A 112.4(3) .
O3A C2A C3A 116.8(4) .
O8A C2A O3A 125.9(5) .
O8A C2A C3A 117.3(5) .
O4A C3A C2A 116.9(4) .
O7A C3A O4A 126.0(5) .
O7A C3A C2A 117.1(4) .
O5A Zn1B O6A 168.99(15) 1_554
O3B Zn1B O5A 93.54(10) .
O3B Zn1B O6A 86.56(10) 1_554
O3B Zn1B O4B 79.15(6) .
O3B Zn1B O2B 94.21(6) .
O4B Zn1B O5A 90.00(11) .
O4B Zn1B O6A 100.81(11) 1_554
O1B Zn1B O5A 102.68(11) .
O1B Zn1B O6A 79.68(10) 1_554
O1B Zn1B O3B 160.25(8) .
O1B Zn1B O4B 89.52(6) .
O1B Zn1B O2B 99.65(7) .
O2B Zn1B O5A 79.80(10) .
O2B Zn1B O6A 89.21(12) 1_554
O2B Zn1B O4B 167.53(7) .
C6B N1B H1B 109.2 .
C6B N1B C7B 110.0(5) .
C6B N1B C9B 109.9(5) .
C7B N1B H1B 109.2 .
C9B N1B H1B 109.2 .
C9B N1B C7B 109.4(5) .
C5B N2B H2B 108.8 .
C5B N2B C10B 110.3(5) .
C8B N2B H2B 108.8 .
C8B N2B C5B 109.9(5) .
C8B N2B C10B 110.2(5) .
C10B N2B H2B 108.8 .
N2B C5B H5BA 110.0 .
N2B C5B H5BB 110.0 .
N2B C5B C6B 108.5(5) .
H5BA C5B H5BB 108.4 .
C6B C5B H5BA 110.0 .
C6B C5B H5BB 110.0 .
N1B C6B C5B 107.7(5) .
N1B C6B H6BA 110.2 .
N1B C6B H6BB 110.2 .
C5B C6B H6BA 110.2 .
C5B C6B H6BB 110.2 .
H6BA C6B H6BB 108.5 .
N1B C7B H7BA 110.2 .
N1B C7B H7BB 110.2 .
N1B C7B C8B 107.5(6) .
H7BA C7B H7BB 108.5 .
C8B C7B H7BA 110.2 .
C8B C7B H7BB 110.2 .
N2B C8B C7B 108.4(5) .
N2B C8B H8BA 110.0 .
N2B C8B H8BB 110.0 .
C7B C8B H8BA 110.0 .
C7B C8B H8BB 110.0 .
H8BA C8B H8BB 108.4 .
N1B C9B H9BA 109.9 .
N1B C9B H9BB 109.9 .
N1B C9B C10B 108.7(5) .
H9BA C9B H9BB 108.3 .
C10B C9B H9BA 109.9 .
C10B C9B H9BB 109.9 .
N2B C10B C9B 107.3(5) .
N2B C10B H10C 110.2 .
N2B C10B H10D 110.2 .
C9B C10B H10C 110.2 .
C9B C10B H10D 110.2 .
H10C C10B H10D 108.5 .
H9BC O9B H9BD 109.7 .
H10G O10B H10H 109.6 .
H11C O11B H11D 109.3 .
C2B O3B Zn1B 113.53(5) .
C3B O4B Zn1B 112.8 .
O8B C2B O3B 125.6 .
O8B C2B C3B 118.4 .
O3B C2B C3B 115.9 .
O7B C3B O4B 126.6 .
O7B C3B C2B 117.5 .
O4B C3B C2B 115.9 .
C1B O1B Zn1B 113.3 .
C1B O6B Zn1A 113.15(8) 1_554
O1B C1B C1A 118.54(17) 1_554
O1B C1B O6B 126.3 .
O6B C1B C1A 115.20(17) 1_554
C4B O2B Zn1B 113.4 .
C4B O5B Zn1A 112.08(9) .
O2B C4B C4A 116.53(17) .
O5B C4B C4A 117.05(17) .
O5B C4B O2B 126.4 .

loop_
_geom_bond_atom_site_label_1
_geom_bond_atom_site_label_2
_geom_bond_distance
_geom_bond_site_symmetry_2
Zn1A O2A 2.075(4) .
Zn1A O1A 2.077(3) .
Zn1A O3A 2.099(3) .
Zn1A O4A 2.092(4) .
Zn1A O6B 2.143(3) 1_556
Zn1A O5B 2.095(3) .
N1A H1A 0.9800 .
N1A C6A 1.497(8) .
N1A C7A 1.483(9) .
N1A C9A 1.492(8) .
N2A H2A 0.9800 .
N2A C5A 1.508(8) .
N2A C8A 1.496(9) .
N2A C10A 1.494(7) .
C5A H5AA 0.9700 .
C5A H5AB 0.9700 .
C5A C6A 1.529(9) .
C6A H6AA 0.9700 .
C6A H6AB 0.9700 .
C7A H7AA 0.9700 .
C7A H7AB 0.9700 .
C7A C8A 1.530(10) .
C8A H8AA 0.9700 .
C8A H8AB 0.9700 .
C9A H9AA 0.9700 .
C9A H9AB 0.9700 .
C9A C10A 1.511(9) .
C10A H10A 0.9700 .
C10A H10B 0.9700 .
O9A H9AC 0.8521 .
O9A H9AD 0.8526 .
O10A H10E 0.8506 .
O10A H10F 0.8513 .
O11A H11A 0.8506 .
O11A H11B 0.8494 .
O2A C4A 1.259(5) .
O5A C4A 1.260(6) .
O5A Zn1B 2.100(4) .
C4A C4B 1.550(5) .
O6A C1A 1.245(5) .
O6A Zn1B 2.135(4) 1_556
O1A C1A 1.257(6) .
C1A C1B 1.560(7) 1_556
O3A C2A 1.262(6) .
O4A C3A 1.262(6) .
O8A C2A 1.252(6) .
O7A C3A 1.248(6) .
C2A C3A 1.555(8) .
Zn1B O6A 2.135(4) 1_554
Zn1B O3B 2.0827(15) .
Zn1B O4B 2.0965(19) .
Zn1B O1B 2.0724(15) .
Zn1B O2B 2.0879(18) .
N1B H1B 0.9800 .
N1B C6B 1.488(9) .
N1B C7B 1.516(8) .
N1B C9B 1.496(7) .
N2B H2B 0.9800 .
N2B C5B 1.491(7) .
N2B C8B 1.486(9) .
N2B C10B 1.493(7) .
C5B H5BA 0.9700 .
C5B H5BB 0.9700 .
C5B C6B 1.531(9) .
C6B H6BA 0.9700 .
C6B H6BB 0.9700 .
C7B H7BA 0.9700 .
C7B H7BB 0.9700 .
C7B C8B 1.531(9) .
C8B H8BA 0.9700 .
C8B H8BB 0.9700 .
C9B H9BA 0.9700 .
C9B H9BB 0.9700 .
C9B C10B 1.529(9) .
C10B H10C 0.9700 .
C10B H10D 0.9700 .
O9B H9BC 0.8490 .
O9B H9BD 0.8513 .
O10B H10G 0.8519 .
O10B H10H 0.8504 .
O11B H11C 0.8517 .
O11B H11D 0.8498 .
O7B C3B 1.2463 .
O8B C2B 1.2306 .
O3B C2B 1.2645 .
O4B C3B 1.2609 .
C2B C3B 1.5576 .
O1B C1B 1.2393 .
O6B Zn1A 2.143(3) 1_554
O6B C1B 1.2751 .
C1B C1A 1.560(5) 1_554
O2B C4B 1.2595 .
O5B C4B 1.2549 .

loop_
_geom_hbond_atom_site_label_D
_geom_hbond_atom_site_label_H
_geom_hbond_atom_site_label_A
_geom_hbond_distance_DH
_geom_hbond_distance_HA
_geom_hbond_distance_DA
_geom_hbond_angle_DHA
_geom_hbond_site_symmetry_A
N1A H1A O9A 0.98 2.34 2.973(7) 121.7 2_657
N1A H1A O10A 0.98 1.96 2.753(7) 136.7 .
N2A H2A O8A 0.98 1.94 2.752(7) 138.6 1_455
N2A H2A O7A 0.98 2.08 2.866(7) 136.1 1_455
C6A H6AA O5B 0.97 2.40 3.012(7) 120.3 .
C7A H7AB O11A 0.97 2.24 3.135(10) 152.9 2_657
O9A H9AC O6B 0.85 2.10 2.896(7) 155.6 1_556
O9A H9AD O9B 0.85 2.08 2.913(5) 164.8 1_656
O10A H10E O3A 0.85 2.20 2.955(7) 147.8 2_657
O10A H10F O7A 0.85 1.99 2.836(7) 177.5 .
O11A H11A O3B 0.85 2.04 2.846(6) 159.0 1_655
O11A H11B O8A 0.85 1.96 2.794(6) 169.3 .
N1B H1B O10B 0.98 1.81 2.689(7) 147.3 .
N2B H2B O7B 0.98 2.27 2.971(5) 127.6 1_655
N2B H2B O8B 0.98 1.77 2.646(7) 147.6 1_655
C6B H6BB O5A 0.97 2.47 2.998(8) 113.9 .
C7B H7BA O11B 0.97 2.29 3.090(9) 138.7 2_546
O9B H9BC O8A 0.85 2.10 2.942(6) 169.8 1_454
O9B H9BD O6A 0.85 1.96 2.806(6) 172.1 1_554
O10B H10G O3B 0.85 2.13 2.970(6) 170.4 2_546
O10B H10H O7B 0.85 1.99 2.820(6) 163.9 .
O11B H11C O8B 0.85 1.96 2.782(6) 162.5 .
O11B H11D O3A 0.85 1.99 2.806(6) 159.4 1_455

loop_
_geom_torsion_atom_site_label_1
_geom_torsion_atom_site_label_2
_geom_torsion_atom_site_label_3
_geom_torsion_atom_site_label_4
_geom_torsion
_geom_torsion_site_symmetry_1
_geom_torsion_site_symmetry_4
Zn1A O2A C4A O5A 177.4(3) . .
Zn1A O2A C4A C4B -0.8(4) . .
Zn1A O1A C1A O6A 177.4(4) . .
Zn1A O1A C1A C1B -3.7(5) . 1_556
Zn1A O3A C2A O8A 174.2(4) . .
Zn1A O3A C2A C3A -7.9(6) . .
Zn1A O4A C3A O7A 171.4(5) . .
Zn1A O4A C3A C2A -9.9(5) . .
Zn1A O6B C1B C1A -1.6(2) 1_554 1_554
Zn1A O6B C1B O1B 179.50(10) 1_554 .
Zn1A O5B C4B C4A 2.68(18) . .
Zn1A O5B C4B O2B -175.51(8) . .
N1A C7A C8A N2A 16.2(7) . .
N1A C9A C10A N2A 19.4(8) . .
N2A C5A C6A N1A 16.8(7) . .
C5A N2A C8A C7A -69.9(6) . .
C5A N2A C10A C9A 49.0(7) . .
C6A N1A C7A C8A 50.6(6) . .
C6A N1A C9A C10A -72.6(7) . .
C7A N1A C6A C5A -70.5(6) . .
C7A N1A C9A C10A 47.8(8) . .
C8A N2A C5A C6A 50.1(7) . .
C8A N2A C10A C9A -72.3(7) . .
C9A N1A C6A C5A 50.2(6) . .
C9A N1A C7A C8A -68.8(7) . .
C10A N2A C5A C6A -70.4(6) . .
C10A N2A C8A C7A 51.0(6) . .
O2A C4A C4B O2B 177.0(3) . .
O2A C4A C4B O5B -1.3(4) . .
O5A C4A C4B O2B -1.4(4) . .
O5A C4A C4B O5B -179.8(3) . .
O3A C2A C3A O4A 12.6(7) . .
O3A C2A C3A O7A -168.5(5) . .
O8A C2A C3A O4A -169.3(5) . .
O8A C2A C3A O7A 9.6(7) . .
Zn1B O5A C4A O2A 178.2(3) . .
Zn1B O5A C4A C4B -3.5(4) . .
Zn1B O6A C1A O1A 175.8(4) 1_556 .
Zn1B O6A C1A C1B -3.0(5) 1_556 1_556
Zn1B O3B C2B O8B 170.5 . .
Zn1B O3B C2B C3B -8.9 . .
Zn1B O4B C3B O7B -165.0 . .
Zn1B O4B C3B C2B 14.4 . .
Zn1B O1B C1B C1A 0.8(2) . 1_554
Zn1B O1B C1B O6B 179.60(5) . .
Zn1B O2B C4B C4A 5.46(18) . .
Zn1B O2B C4B O5B -176.3 . .
N1B C7B C8B N2B -15.6(6) . .
N1B C9B C10B N2B -15.7(8) . .
N2B C5B C6B N1B -15.3(7) . .
C5B N2B C8B C7B 69.9(6) . .
C5B N2B C10B C9B -50.9(7) . .
C6B N1B C7B C8B -51.4(6) . .
C6B N1B C9B C10B 70.1(7) . .
C7B N1B C6B C5B 69.5(6) . .
C7B N1B C9B C10B -50.8(7) . .
C8B N2B C5B C6B -51.7(6) . .
C8B N2B C10B C9B 70.6(7) . .
C9B N1B C6B C5B -51.0(7) . .
C9B N1B C7B C8B 69.4(6) . .
C10B N2B C5B C6B 69.9(6) . .
C10B N2B C8B C7B -51.8(6) . .
O8B C2B C3B O7B -3.9 . .
O8B C2B C3B O4B 176.7 . .
O3B C2B C3B O7B 175.5 . .
O3B C2B C3B O4B -4.0 . .

loop_
_exptl_oxdiff_crystal_face_indexfrac_h
_exptl_oxdiff_crystal_face_indexfrac_k
_exptl_oxdiff_crystal_face_indexfrac_l
_exptl_oxdiff_crystal_face_x
_exptl_oxdiff_crystal_face_y
_exptl_oxdiff_crystal_face_z
0.9992 -0.9991 0.0021 0.0855 -0.0100 -0.0094
0.0079 1.0011 -4.9966 0.0087 -0.0234 0.3628
0.0001 2.0033 -0.9997 -0.0431 -0.0667 0.0787
-0.9998 -0.9999 -0.0001 -0.0360 0.0789 0.0025
-0.9992 0.9991 -0.0021 -0.0855 0.0100 0.0094
-0.9935 4.9982 -3.0033 -0.1646 -0.1211 0.2387
0.0016 -4.9971 -1.9935 0.1374 0.1765 0.1266
0.0003 0.9995 -0.0010 -0.0248 -0.0344 0.0034
-0.0079 -1.0011 4.9966 -0.0087 0.0234 -0.3628
0.9998 0.9999 0.0001 0.0360 -0.0789 -0.0025
-0.0003 -0.9995 0.0010 0.0248 0.0344 -0.0034

loop_
_twin_individual_id
_twin_individual_mass_fraction_refined
1 0.499(18)
2 0.501(18)
